data_4507385
loop_
_publ_author_name
'Sreevidya, Thekku Veedu'
'Cao, Deng-Ke'
'Lavy, Tali'
'Botoshansky, Mark'
'Kaftory, Menahem'

_publ_section_title
;
 Unexpected Molecular Flip in Solid-State Photodimerization
;
_journal_issue 2
_journal_name_full 'Crystal Growth &amp; Design'
_journal_page_first 936
_journal_paper_doi 10.1021/cg3016707
_journal_volume 13
_journal_year 2013
_chemical_formula_moiety 'C30 H22 O2, C14 H18 N2 O2'
_chemical_formula_sum 'C44 H40 N2 O4'
_chemical_formula_weight 660.78
_chemical_name_common 'Tetraphenylhexadiynediol and Dimethylpyridone'
_chemical_name_systematic
; 
 1,1,6,6-Tetraphenyl-2,4-hexadiyne-1,6-diol : 2(1,6-dimethyl-2(1H)-pyridone)
;
_space_group_IT_number 14
_symmetry_cell_setting monoclinic
_symmetry_space_group_name_Hall '-P 2ybc'
_symmetry_space_group_name_H-M 'P 1 21/c 1'
_atom_sites_solution_hydrogens geom
_atom_sites_solution_primary direct
_atom_sites_solution_secondary difmap
_audit_creation_method SHELXL-97
_cell_angle_alpha 90.00
_cell_angle_beta 112.86(4)
_cell_angle_gamma 90.00
_cell_formula_units_Z 2
_cell_length_a 10.238(8)
_cell_length_b 9.059(6)
_cell_length_c 19.82(2)
_cell_measurement_reflns_used 11919
_cell_measurement_temperature 293(2)
_cell_measurement_theta_max 24.81
_cell_measurement_theta_min 2.16
_cell_volume 1694(2)
_computing_cell_refinement 'DENZO HKL2000 (Otwinowski & Minor 1997)'
_computing_data_collection 'Collect (Nonius, 2006)'
_computing_data_reduction 'DENZO HKL2000 (Otwinowski & Minor 1997)'
_computing_molecular_graphics 'Ortep-3 for Windows (Farrugia, 1999)'
_computing_structure_refinement 'SHELXL-97 (Sheldrick, 1997)'
_computing_structure_solution 'SHELXS-97 (Sheldrick, 1990)'
_diffrn_ambient_temperature 100(2)
_diffrn_measured_fraction_theta_full 0.985
_diffrn_measured_fraction_theta_max 0.985
_diffrn_measurement_device_type 'Nonius KappaCCD'
_diffrn_measurement_method 'phi- and omega-scans'
_diffrn_radiation_monochromator graphite
_diffrn_radiation_source 'fine-focus sealed tube'
_diffrn_radiation_type MoK\a
_diffrn_radiation_wavelength 0.71073
_diffrn_reflns_av_R_equivalents 0.065
_diffrn_reflns_av_sigmaI/netI 0.0565
_diffrn_reflns_limit_h_max 12
_diffrn_reflns_limit_h_min 0
_diffrn_reflns_limit_k_max 0
_diffrn_reflns_limit_k_min -10
_diffrn_reflns_limit_l_max 20
_diffrn_reflns_limit_l_min -23
_diffrn_reflns_number 11919
_diffrn_reflns_theta_full 24.81
_diffrn_reflns_theta_max 24.81
_diffrn_reflns_theta_min 2.16
_diffrn_standards_interval_time none
_diffrn_standards_number none
_exptl_absorpt_coefficient_mu 0.083
_exptl_absorpt_correction_type none
_exptl_absorpt_process_details none
_exptl_crystal_colour Colorless
_exptl_crystal_density_diffrn 1.296
_exptl_crystal_density_method 'not measured'
_exptl_crystal_description Blocks
_exptl_crystal_F_000 700
_exptl_crystal_size_max 0.42
_exptl_crystal_size_mid 0.26
_exptl_crystal_size_min 0.14
_refine_diff_density_max 0.154
_refine_diff_density_min -0.200
_refine_diff_density_rms 0.043
_refine_ls_extinction_method none
_refine_ls_goodness_of_fit_ref 0.944
_refine_ls_hydrogen_treatment constr
_refine_ls_matrix_type full
_refine_ls_number_parameters 226
_refine_ls_number_reflns 2881
_refine_ls_number_restraints 0
_refine_ls_restrained_S_all 0.944
_refine_ls_R_factor_all 0.0800
_refine_ls_R_factor_gt 0.0463
_refine_ls_shift/su_max 0.000
_refine_ls_shift/su_mean 0.000
_refine_ls_structure_factor_coef Fsqd
_refine_ls_weighting_details 'calc w=1/[\s^2^(Fo^2^)+(0.0838P)^2^+0.0000P] where P=(Fo^2^+2Fc^2^)/3'
_refine_ls_weighting_scheme calc
_refine_ls_wR_factor_gt 0.1212
_refine_ls_wR_factor_ref 0.1336
_reflns_number_gt 1934
_reflns_number_total 2881
_reflns_threshold_expression >2sigma(I)
_cod_data_source_file cg3016707_si_002.cif
_cod_data_source_block I-a_12hrs
_cod_depositor_comments
;
The following automatic conversions were performed:

'_symmetry_cell_setting' value 'Monoclinic' changed to 'monoclinic'
according to /home/saulius/struct/CIF-dictionaries/cif_core.dic
dictionary named 'cif_core.dic' version 2.4.2 from 2011-04-26.

Automatic conversion script
Id: cif_fix_values 1891 2012-01-12 08:04:46Z andrius 
;
_cod_original_cell_volume 1694(3)
_cod_original_sg_symbol_H-M P21/C
_cod_database_code 4507385

loop_
_symmetry_equiv_pos_as_xyz
'x, y, z'
'-x, y+1/2, -z+1/2'
'-x, -y, -z'
'x, -y-1/2, z-1/2'

loop_
_atom_site_label
_atom_site_type_symbol
_atom_site_fract_x
_atom_site_fract_y
_atom_site_fract_z
_atom_site_U_iso_or_equiv
_atom_site_adp_type
_atom_site_occupancy
_atom_site_symmetry_multiplicity
_atom_site_calc_flag
_atom_site_refinement_flags
O1 O -0.03982(14) 0.70774(15) 0.16789(8) 0.0394(4) Uani 1 1 d .
H1 H -0.1155 0.7238 0.1337 0.047 Uiso 1 1 calc R
C1 C 0.0180(2) 0.5493(2) 0.02863(12) 0.0338(5) Uani 1 1 d .
C2 C 0.0463(2) 0.6364(2) 0.07795(12) 0.0350(5) Uani 1 1 d .
C3 C 0.0742(2) 0.7289(2) 0.14406(11) 0.0331(5) Uani 1 1 d .
C4 C 0.0938(2) 0.8924(2) 0.13131(11) 0.0339(5) Uani 1 1 d .
C5 C 0.0830(2) 0.9934(2) 0.18125(13) 0.0429(6) Uani 1 1 d .
H5 H 0.0564 0.9618 0.2187 0.051 Uiso 1 1 calc R
C6 C 0.1116(3) 1.1414(2) 0.17575(14) 0.0499(6) Uani 1 1 d .
H6 H 0.1034 1.2088 0.2092 0.060 Uiso 1 1 calc R
C7 C 0.1521(2) 1.1886(2) 0.12104(13) 0.0473(6) Uani 1 1 d .
H7 H 0.1721 1.2878 0.1178 0.057 Uiso 1 1 calc R
C8 C 0.1632(2) 1.0894(2) 0.07065(13) 0.0449(6) Uani 1 1 d .
H8 H 0.1905 1.1214 0.0335 0.054 Uiso 1 1 calc R
C9 C 0.1330(2) 0.9401(2) 0.07598(12) 0.0376(5) Uani 1 1 d .
H9 H 0.1394 0.8729 0.0419 0.045 Uiso 1 1 calc R
C10 C 0.2083(2) 0.6660(2) 0.20471(11) 0.0334(5) Uani 1 1 d .
C11 C 0.1999(2) 0.5373(2) 0.24065(12) 0.0423(6) Uani 1 1 d .
H11 H 0.1129 0.4901 0.2282 0.051 Uiso 1 1 calc R
C12 C 0.3195(3) 0.4782(3) 0.29488(13) 0.0495(6) Uani 1 1 d .
H12 H 0.3125 0.3924 0.3190 0.059 Uiso 1 1 calc R
C13 C 0.4497(3) 0.5474(3) 0.31316(13) 0.0484(6) Uani 1 1 d .
H13 H 0.5301 0.5088 0.3499 0.058 Uiso 1 1 calc R
C14 C 0.4590(2) 0.6728(3) 0.27672(13) 0.0466(6) Uani 1 1 d .
H14 H 0.5465 0.7183 0.2882 0.056 Uiso 1 1 calc R
C15 C 0.3393(2) 0.7323(2) 0.22289(12) 0.0400(6) Uani 1 1 d .
H15 H 0.3470 0.8177 0.1987 0.048 Uiso 1 1 calc R
O2 O 0.30546(15) 0.23112(16) -0.06005(9) 0.0438(4) Uani 1 1 d .
N1 N 0.53192(18) 0.29134(18) 0.01613(10) 0.0385(5) Uani 1 1 d .
C16 C 0.3924(2) 0.3206(2) -0.01857(12) 0.0368(5) Uani 1 1 d .
C17 C 0.3452(2) 0.4717(2) -0.00438(12) 0.0370(5) Uani 1 1 d .
H17 H 0.2435 0.4676 -0.0151 0.044 Uiso 1 1 calc R
C18 C 0.4225(2) 0.5084(2) 0.07556(12) 0.0398(5) Uani 1 1 d .
H18 H 0.3750 0.5485 0.1029 0.048 Uiso 1 1 calc R
C19 C 0.5595(2) 0.4815(2) 0.10528(12) 0.0407(6) Uani 1 1 d .
H19 H 0.6127 0.5061 0.1538 0.049 Uiso 1 1 calc R
C20 C 0.6292(2) 0.4092(2) 0.05815(12) 0.0376(5) Uani 1 1 d .
C21 C 0.5903(3) 0.1626(2) -0.00719(15) 0.0533(7) Uani 1 1 d .
H21A H 0.5142 0.1015 -0.0384 0.064 Uiso 1 1 calc R
H21B H 0.6486 0.1071 0.0350 0.064 Uiso 1 1 calc R
H21C H 0.6465 0.1949 -0.0335 0.064 Uiso 1 1 calc R
C22 C 0.7721(2) 0.3454(3) 0.10784(13) 0.0490(6) Uani 1 1 d .
H22A H 0.7577 0.2679 0.1372 0.059 Uiso 1 1 calc R
H22B H 0.8290 0.4218 0.1391 0.059 Uiso 1 1 calc R
H22C H 0.8197 0.3065 0.0785 0.059 Uiso 1 1 calc R

loop_
_atom_site_aniso_label
_atom_site_aniso_U_11
_atom_site_aniso_U_22
_atom_site_aniso_U_33
_atom_site_aniso_U_23
_atom_site_aniso_U_13
_atom_site_aniso_U_12
O1 0.0317(8) 0.0505(9) 0.0375(9) -0.0001(7) 0.0151(7) -0.0026(6)
C1 0.0304(11) 0.0395(12) 0.0306(12) 0.0015(9) 0.0111(9) -0.0010(9)
C2 0.0315(12) 0.0368(12) 0.0354(13) 0.0032(10) 0.0116(10) -0.0016(9)
C3 0.0306(11) 0.0408(12) 0.0288(11) -0.0030(9) 0.0125(9) -0.0026(9)
C4 0.0303(11) 0.0370(12) 0.0303(12) -0.0006(9) 0.0073(9) -0.0002(9)
C5 0.0467(14) 0.0405(13) 0.0428(14) -0.0029(10) 0.0189(11) 0.0009(10)
C6 0.0537(15) 0.0416(14) 0.0493(16) -0.0054(11) 0.0144(12) 0.0051(11)
C7 0.0448(14) 0.0341(12) 0.0501(16) 0.0060(11) 0.0043(12) -0.0006(10)
C8 0.0376(13) 0.0535(15) 0.0379(14) 0.0103(11) 0.0085(11) -0.0032(10)
C9 0.0348(12) 0.0432(13) 0.0323(13) -0.0001(9) 0.0102(10) 0.0011(9)
C10 0.0347(12) 0.0373(12) 0.0277(11) -0.0057(9) 0.0114(9) 0.0015(9)
C11 0.0398(13) 0.0456(13) 0.0401(13) 0.0017(11) 0.0139(11) -0.0033(10)
C12 0.0590(16) 0.0407(13) 0.0452(14) 0.0077(11) 0.0164(12) 0.0067(11)
C13 0.0440(14) 0.0530(15) 0.0403(14) -0.0001(11) 0.0078(11) 0.0124(11)
C14 0.0344(13) 0.0536(15) 0.0458(15) -0.0028(12) 0.0089(11) 0.0001(10)
C15 0.0369(12) 0.0436(13) 0.0375(13) 0.0046(10) 0.0123(10) -0.0003(10)
O2 0.0366(9) 0.0450(9) 0.0473(10) -0.0062(7) 0.0133(7) -0.0063(7)
N1 0.0344(10) 0.0390(11) 0.0403(11) 0.0000(8) 0.0127(9) -0.0015(8)
C16 0.0366(12) 0.0402(12) 0.0350(12) 0.0034(10) 0.0155(10) -0.0040(9)
C17 0.0321(12) 0.0432(12) 0.0383(13) 0.0007(10) 0.0165(10) -0.0034(9)
C18 0.0418(13) 0.0477(13) 0.0345(12) -0.0017(10) 0.0201(11) -0.0031(10)
C19 0.0466(14) 0.0461(13) 0.0289(12) 0.0005(10) 0.0143(11) -0.0053(10)
C20 0.0327(12) 0.0397(13) 0.0376(13) 0.0035(10) 0.0107(10) -0.0004(9)
C21 0.0470(15) 0.0386(13) 0.0718(18) -0.0056(12) 0.0202(13) 0.0021(11)
C22 0.0400(13) 0.0516(14) 0.0483(15) 0.0067(11) 0.0093(11) 0.0001(10)

loop_
_atom_type_symbol
_atom_type_description
_atom_type_scat_dispersion_real
_atom_type_scat_dispersion_imag
_atom_type_scat_source
C C 0.0033 0.0016 'International Tables Vol C Tables 4.2.6.8 and 6.1.1.4'
H H 0.0000 0.0000 'International Tables Vol C Tables 4.2.6.8 and 6.1.1.4'
N N 0.0061 0.0033 'International Tables Vol C Tables 4.2.6.8 and 6.1.1.4'
O O 0.0106 0.0060 'International Tables Vol C Tables 4.2.6.8 and 6.1.1.4'

loop_
_geom_angle_atom_site_label_1
_geom_angle_atom_site_label_2
_geom_angle_atom_site_label_3
_geom_angle
_geom_angle_site_symmetry_1
_geom_angle_site_symmetry_3
C3 O1 H1 109.5 . .
C2 C1 C1 178.5(3) . 3_565
C1 C2 C3 172.3(2) . .
O1 C3 C2 108.23(17) . .
O1 C3 C4 111.10(16) . .
C2 C3 C4 113.15(18) . .
O1 C3 C10 106.65(18) . .
C2 C3 C10 106.74(17) . .
C4 C3 C10 110.66(17) . .
C9 C4 C5 119.5(2) . .
C9 C4 C3 122.27(19) . .
C5 C4 C3 118.1(2) . .
C6 C5 C4 120.3(2) . .
C6 C5 H5 119.8 . .
C4 C5 H5 119.8 . .
C7 C6 C5 120.2(2) . .
C7 C6 H6 119.9 . .
C5 C6 H6 119.9 . .
C6 C7 C8 120.3(2) . .
C6 C7 H7 119.9 . .
C8 C7 H7 119.9 . .
C7 C8 C9 119.4(2) . .
C7 C8 H8 120.3 . .
C9 C8 H8 120.3 . .
C4 C9 C8 120.3(2) . .
C4 C9 H9 119.8 . .
C8 C9 H9 119.8 . .
C11 C10 C15 118.6(2) . .
C11 C10 C3 119.84(19) . .
C15 C10 C3 121.5(2) . .
C10 C11 C12 120.7(2) . .
C10 C11 H11 119.6 . .
C12 C11 H11 119.6 . .
C13 C12 C11 119.9(2) . .
C13 C12 H12 120.1 . .
C11 C12 H12 120.1 . .
C14 C13 C12 119.6(2) . .
C14 C13 H13 120.2 . .
C12 C13 H13 120.2 . .
C13 C14 C15 120.5(2) . .
C13 C14 H14 119.8 . .
C15 C14 H14 119.8 . .
C10 C15 C14 120.7(2) . .
C10 C15 H15 119.6 . .
C14 C15 H15 119.6 . .
C16 N1 C21 118.49(18) . .
C16 N1 C20 119.57(17) . .
C21 N1 C20 119.02(18) . .
O2 C16 N1 123.4(2) . .
O2 C16 C17 120.82(19) . .
N1 C16 C17 115.75(18) . .
C18 C17 C16 108.65(18) . .
C18 C17 C20 113.25(18) . 3_665
C16 C17 C20 109.72(18) . 3_665
C18 C17 H17 108.4 . .
C16 C17 H17 108.4 . .
C20 C17 H17 108.4 3_665 .
C19 C18 C17 117.5(2) . .
C19 C18 H18 121.2 . .
C17 C18 H18 121.2 . .
C18 C19 C20 118.4(2) . .
C18 C19 H19 120.8 . .
C20 C19 H19 120.8 . .
N1 C20 C19 106.45(18) . .
N1 C20 C22 110.98(18) . .
C19 C20 C22 109.1(2) . .
N1 C20 C17 111.04(18) . 3_665
C19 C20 C17 110.66(17) . 3_665
C22 C20 C17 108.63(18) . 3_665
N1 C21 H21A 109.5 . .
N1 C21 H21B 109.5 . .
H21A C21 H21B 109.5 . .
N1 C21 H21C 109.5 . .
H21A C21 H21C 109.5 . .
H21B C21 H21C 109.5 . .
C20 C22 H22A 109.5 . .
C20 C22 H22B 109.5 . .
H22A C22 H22B 109.5 . .
C20 C22 H22C 109.5 . .
H22A C22 H22C 109.5 . .
H22B C22 H22C 109.5 . .

loop_
_geom_bond_atom_site_label_1
_geom_bond_atom_site_label_2
_geom_bond_distance
_geom_bond_site_symmetry_2
O1 C3 1.433(3) .
O1 H1 0.8200 .
C1 C2 1.201(3) .
C1 C1 1.377(4) 3_565
C2 C3 1.487(3) .
C3 C4 1.529(3) .
C3 C10 1.540(3) .
C4 C9 1.376(3) .
C4 C5 1.384(3) .
C5 C6 1.385(3) .
C5 H5 0.9300 .
C6 C7 1.371(4) .
C6 H6 0.9300 .
C7 C8 1.381(3) .
C7 H7 0.9300 .
C8 C9 1.400(3) .
C8 H8 0.9300 .
C9 H9 0.9300 .
C10 C11 1.387(3) .
C10 C15 1.383(3) .
C11 C12 1.385(3) .
C11 H11 0.9300 .
C12 C13 1.388(3) .
C12 H12 0.9300 .
C13 C14 1.370(3) .
C13 H13 0.9300 .
C14 C15 1.384(3) .
C14 H14 0.9300 .
C15 H15 0.9300 .
O2 C16 1.248(2) .
N1 C16 1.349(3) .
N1 C21 1.465(3) .
N1 C20 1.477(3) .
C16 C17 1.513(3) .
C17 C18 1.508(3) .
C17 C20 1.608(3) 3_665
C17 H17 0.9800 .
C18 C19 1.316(3) .
C18 H18 0.9300 .
C19 C20 1.526(3) .
C19 H19 0.9300 .
C20 C22 1.525(3) .
C20 C17 1.608(3) 3_665
C21 H21A 0.9600 .
C21 H21B 0.9600 .
C21 H21C 0.9600 .
C22 H22A 0.9600 .
C22 H22B 0.9600 .
C22 H22C 0.9600 .

loop_
_geom_torsion_atom_site_label_1
_geom_torsion_atom_site_label_2
_geom_torsion_atom_site_label_3
_geom_torsion_atom_site_label_4
_geom_torsion
_geom_torsion_site_symmetry_1
_geom_torsion_site_symmetry_4
C1 C1 C2 C3 84(12) 3_565 .
C1 C2 C3 O1 -39.2(17) . .
C1 C2 C3 C4 -162.8(15) . .
C1 C2 C3 C10 75.3(16) . .
O1 C3 C4 C9 -144.24(19) . .
C2 C3 C4 C9 -22.3(3) . .
C10 C3 C4 C9 97.5(2) . .
O1 C3 C4 C5 41.2(2) . .
C2 C3 C4 C5 163.22(18) . .
C10 C3 C4 C5 -77.0(2) . .
C9 C4 C5 C6 -0.2(3) . .
C3 C4 C5 C6 174.5(2) . .
C4 C5 C6 C7 -0.5(3) . .
C5 C6 C7 C8 0.6(3) . .
C6 C7 C8 C9 -0.1(3) . .
C5 C4 C9 C8 0.7(3) . .
C3 C4 C9 C8 -173.73(18) . .
C7 C8 C9 C4 -0.6(3) . .
O1 C3 C10 C11 39.0(2) . .
C2 C3 C10 C11 -76.5(2) . .
C4 C3 C10 C11 159.95(19) . .
O1 C3 C10 C15 -143.2(2) . .
C2 C3 C10 C15 101.2(2) . .
C4 C3 C10 C15 -22.3(3) . .
C15 C10 C11 C12 1.6(3) . .
C3 C10 C11 C12 179.4(2) . .
C10 C11 C12 C13 -0.6(4) . .
C11 C12 C13 C14 -0.8(4) . .
C12 C13 C14 C15 1.2(4) . .
C11 C10 C15 C14 -1.1(3) . .
C3 C10 C15 C14 -178.91(19) . .
C13 C14 C15 C10 -0.2(4) . .
C21 N1 C16 O2 13.4(3) . .
C20 N1 C16 O2 173.8(2) . .
C21 N1 C16 C17 -166.59(19) . .
C20 N1 C16 C17 -6.1(3) . .
O2 C16 C17 C18 139.7(2) . .
N1 C16 C17 C18 -40.4(3) . .
O2 C16 C17 C20 -96.0(2) . 3_665
N1 C16 C17 C20 83.9(2) . 3_665
C16 C17 C18 C19 45.1(3) . .
C20 C17 C18 C19 -77.1(2) 3_665 .
C17 C18 C19 C20 -2.7(3) . .
C16 N1 C20 C19 47.3(2) . .
C21 N1 C20 C19 -152.36(19) . .
C16 N1 C20 C22 165.8(2) . .
C21 N1 C20 C22 -33.8(3) . .
C16 N1 C20 C17 -73.2(2) . 3_665
C21 N1 C20 C17 87.1(2) . 3_665
C18 C19 C20 N1 -42.6(3) . .
C18 C19 C20 C22 -162.4(2) . .
C18 C19 C20 C17 78.2(2) . 3_665
